data_7037984
loop_
_publ_author_name
'Gao, Song'
'George, Simon J.'
'Zhou, Zhao-Hui'

_publ_section_title
;
 Interaction of Gd-DTPA with phosphate and phosphite: toward the reaction
 intermediate in nephrogenic systemic fibrosis.
;
_journal_issue 12
_journal_name_full 'Dalton transactions (Cambridge, England : 2003)'
_journal_page_first 5388
_journal_page_last 5394
_journal_paper_doi 10.1039/c5dt04172d
_journal_volume 45
_journal_year 2016
_chemical_formula_sum 'C28 H57 K6 La2 N6 O34 P'
_chemical_formula_weight 1565.19
_chemical_name_common LaDTPAHPO4
_chemical_name_systematic
; 
 ? 
;
_space_group_IT_number 2
_symmetry_cell_setting triclinic
_symmetry_space_group_name_Hall '-P 1'
_symmetry_space_group_name_H-M 'P -1'
_atom_sites_solution_hydrogens geom
_atom_sites_solution_primary direct
_atom_sites_solution_secondary difmap
_audit_creation_method SHELXL-97
_audit_update_record
;
2015-07-16 deposited with the CCDC.
2016-01-11 downloaded from the CCDC.
;
_cell_angle_alpha 80.858(4)
_cell_angle_beta 82.993(4)
_cell_angle_gamma 64.922(5)
_cell_formula_units_Z 2
_cell_length_a 9.8178(5)
_cell_length_b 9.8286(6)
_cell_length_c 30.4662(10)
_cell_measurement_temperature 173(2)
_cell_volume 2624.0(3)
_computing_structure_refinement 'SHELXL-97 (Sheldrick, 1997)'
_computing_structure_solution 'SHELXS-97 (Sheldrick, 1990)'
_diffrn_ambient_temperature 173(2)
_diffrn_measured_fraction_theta_full 0.996
_diffrn_measured_fraction_theta_max 0.996
_diffrn_radiation_monochromator graphite
_diffrn_radiation_source 'fine-focus sealed tube'
_diffrn_radiation_type MoK\a
_diffrn_radiation_wavelength 0.71073
_diffrn_reflns_av_R_equivalents 0.0441
_diffrn_reflns_av_sigmaI/netI 0.0691
_diffrn_reflns_limit_h_max 12
_diffrn_reflns_limit_h_min -12
_diffrn_reflns_limit_k_max 9
_diffrn_reflns_limit_k_min -12
_diffrn_reflns_limit_l_max 38
_diffrn_reflns_limit_l_min -37
_diffrn_reflns_number 21664
_diffrn_reflns_theta_full 26.50
_diffrn_reflns_theta_max 26.50
_diffrn_reflns_theta_min 2.89
_exptl_absorpt_coefficient_mu 2.217
_exptl_absorpt_correction_T_max 0.8972
_exptl_absorpt_correction_T_min 0.8087
_exptl_absorpt_correction_type multi-scan
_exptl_crystal_colour colorless
_exptl_crystal_density_diffrn 1.981
_exptl_crystal_density_method 'not measured'
_exptl_crystal_description block
_exptl_crystal_F_000 1564
_exptl_crystal_size_max 0.10
_exptl_crystal_size_mid 0.05
_exptl_crystal_size_min 0.05
_refine_diff_density_max 0.697
_refine_diff_density_min -0.750
_refine_diff_density_rms 0.127
_refine_ls_extinction_method none
_refine_ls_goodness_of_fit_ref 1.031
_refine_ls_hydrogen_treatment mixed
_refine_ls_matrix_type full
_refine_ls_number_parameters 757
_refine_ls_number_reflns 10862
_refine_ls_number_restraints 31
_refine_ls_restrained_S_all 1.030
_refine_ls_R_factor_all 0.0535
_refine_ls_R_factor_gt 0.0392
_refine_ls_shift/su_max 0.001
_refine_ls_shift/su_mean 0.000
_refine_ls_structure_factor_coef Fsqd
_refine_ls_weighting_details 'calc w=1/[\s^2^(Fo^2^)+(0.0138P)^2^+0.6893P] where P=(Fo^2^+2Fc^2^)/3'
_refine_ls_weighting_scheme calc
_refine_ls_wR_factor_gt 0.0690
_refine_ls_wR_factor_ref 0.0737
_reflns_number_gt 8954
_reflns_number_total 10862
_reflns_threshold_expression >2sigma(I)
_cod_data_source_file c5dt04172d2.cif
_cod_data_source_block a
_cod_depositor_comments
;
The following automatic conversions were performed:

'_exptl_absorpt_correction_type' value 'MULTI-SCAN' changed to
'multi-scan' according to
/usr/data/users/saulius/crontab/automatic-downloads/rss-feeds/RSC/lib/dictionaries/cif_core.dic
dictionary named 'cif_core.dic' version 2.4.2 from 2011-04-26.

Automatic conversion script
Id: cif_fix_values 4268 2015-11-12 08:31:59Z antanas 

 Adding full bibliography for 7037983--7037984.cif.
;
_cod_original_cell_volume 2624.0(2)
_cod_original_sg_symbol_H-M P-1
_cod_database_code 7037984

loop_
_symmetry_equiv_pos_as_xyz
'x, y, z'
'-x, -y, -z'

loop_
_atom_site_label
_atom_site_type_symbol
_atom_site_fract_x
_atom_site_fract_y
_atom_site_fract_z
_atom_site_U_iso_or_equiv
_atom_site_adp_type
_atom_site_occupancy
_atom_site_symmetry_multiplicity
_atom_site_calc_flag
_atom_site_refinement_flags
La1 La 0.14492(2) 0.12198(3) 0.355557(8) 0.00944(6) Uani 1 1 d .
La2 La -0.05687(2) 0.13130(3) 0.149120(7) 0.00854(6) Uani 1 1 d .
K3 K -0.26362(10) 0.12342(12) 0.27820(3) 0.0189(2) Uani 1 1 d .
K5 K -0.52045(10) 0.44340(11) 0.09971(3) 0.0171(2) Uani 1 1 d .
K1 K -0.30325(10) 0.40106(11) 0.36565(3) 0.0173(2) Uani 1 1 d .
K2 K -0.14638(10) 0.63296(11) 0.29468(3) 0.0171(2) Uani 1 1 d .
K4 K 0.27676(11) -0.03824(11) 0.23108(3) 0.0188(2) Uani 1 1 d .
P1 P -0.03486(11) 0.29131(12) 0.25115(3) 0.0095(2) Uani 1 1 d .
K6 K 0.27761(11) -0.60641(12) 0.22332(4) 0.0266(2) Uani 1 1 d .
O7 O -0.0084(3) 0.4017(3) 0.36054(9) 0.0138(6) Uani 1 1 d .
O9 O 0.3594(3) 0.1957(3) 0.32860(9) 0.0165(7) Uani 1 1 d .
O21 O 0.1087(3) 0.2249(3) 0.27608(9) 0.0128(6) Uani 1 1 d .
O16 O 0.2867(3) -0.3651(3) 0.15570(10) 0.0183(7) Uani 1 1 d .
O13 O -0.2207(3) 0.2107(3) 0.08429(9) 0.0147(6) Uani 1 1 d .
O17 O 0.1934(3) 0.1424(3) 0.15128(9) 0.0135(6) Uani 1 1 d .
O15 O 0.1321(3) -0.1355(3) 0.17349(9) 0.0135(6) Uani 1 1 d .
O22 O -0.0445(3) 0.1773(3) 0.22393(9) 0.0118(6) Uani 1 1 d .
O5 O 0.3405(3) -0.1038(3) 0.32216(9) 0.0176(7) Uani 1 1 d .
O19 O -0.1720(3) 0.4282(3) 0.14676(9) 0.0153(6) Uani 1 1 d .
O23 O -0.0151(3) 0.4248(3) 0.21615(9) 0.0155(6) Uani 1 1 d D
O3 O -0.0615(3) 0.1603(3) 0.41584(10) 0.0235(7) Uani 1 1 d .
O11 O -0.1928(3) -0.0103(3) 0.19981(9) 0.0154(6) Uani 1 1 d .
O20 O -0.3369(3) 0.6199(3) 0.10432(10) 0.0197(7) Uani 1 1 d .
O4W O 0.4828(3) 0.0979(4) 0.24696(10) 0.0225(7) Uani 1 1 d D
O12 O -0.2924(3) -0.1766(3) 0.22201(9) 0.0172(7) Uani 1 1 d .
O2W O 0.5199(3) -0.2653(4) 0.18787(11) 0.0224(7) Uani 1 1 d D
C21 C 0.2344(5) 0.2438(5) 0.13196(13) 0.0133(9) Uani 1 1 d .
O14 O -0.3652(3) 0.1918(4) 0.03694(10) 0.0238(7) Uani 1 1 d .
O24 O -0.1768(3) 0.3622(3) 0.28020(9) 0.0144(6) Uani 1 1 d .
C17 C -0.2849(4) 0.1411(5) 0.06917(13) 0.0139(9) Uani 1 1 d .
O8 O -0.1575(3) 0.5586(3) 0.40856(10) 0.0222(7) Uani 1 1 d .
O2 O -0.1288(4) -0.1384(4) 0.33047(13) 0.0420(10) Uani 1 1 d .
C1 C -0.0384(5) -0.0996(5) 0.34455(15) 0.0210(10) Uani 1 1 d .
O1 O -0.0330(4) 0.0261(4) 0.33331(11) 0.0303(8) Uani 1 1 d .
O6 O 0.5600(3) -0.3044(3) 0.31983(10) 0.0226(7) Uani 1 1 d .
C26 C 0.0683(5) -0.0782(5) 0.05525(13) 0.0147(9) Uani 1 1 d .
H26A H 0.1398 -0.1362 0.0331 0.018 Uiso 1 1 calc R
H26B H -0.0089 0.0086 0.0396 0.018 Uiso 1 1 calc R
N1 N 0.1313(4) -0.1427(4) 0.40534(11) 0.0165(8) Uani 1 1 d .
N4 N -0.1231(4) -0.0954(4) 0.11581(10) 0.0106(7) Uani 1 1 d .
C7 C -0.0379(5) 0.4532(5) 0.39814(14) 0.0143(9) Uani 1 1 d .
O4 O -0.2238(3) 0.0834(4) 0.45794(11) 0.0260(8) Uani 1 1 d .
N2 N 0.3971(4) -0.0626(4) 0.40602(11) 0.0144(8) Uani 1 1 d .
C15 C -0.2150(4) -0.1239(5) 0.19512(13) 0.0120(9) Uani 1 1 d .
C19 C 0.2283(4) -0.2259(5) 0.14754(14) 0.0132(9) Uani 1 1 d .
N5 N 0.1478(4) -0.0237(4) 0.08215(11) 0.0112(7) Uani 1 1 d .
C10 C 0.3063(5) 0.3466(5) 0.38754(14) 0.0154(9) Uani 1 1 d .
H10A H 0.3674 0.3615 0.4074 0.018 Uiso 1 1 calc R
H10B H 0.2352 0.4458 0.3757 0.018 Uiso 1 1 calc R
C23 C -0.2142(5) 0.5059(5) 0.10981(14) 0.0126(9) Uani 1 1 d .
C24 C -0.1109(4) 0.4546(5) 0.06864(13) 0.0137(9) Uani 1 1 d .
H24A H -0.1652 0.4358 0.0474 0.016 Uiso 1 1 calc R
H24B H -0.0811 0.5345 0.0547 0.016 Uiso 1 1 calc R
N6 N 0.0250(4) 0.3157(4) 0.07986(11) 0.0119(7) Uani 1 1 d .
C27 C 0.0863(4) 0.2341(5) 0.03990(13) 0.0128(9) Uani 1 1 d .
H27A H 0.1291 0.2909 0.0181 0.015 Uiso 1 1 calc R
H27B H 0.0051 0.2271 0.0266 0.015 Uiso 1 1 calc R
C11 C 0.2810(5) -0.2521(5) 0.42051(14) 0.0188(10) Uani 1 1 d .
H11A H 0.3414 -0.3046 0.3958 0.023 Uiso 1 1 calc R
H11B H 0.2683 -0.3267 0.4436 0.023 Uiso 1 1 calc R
C9 C 0.4080(5) 0.2685(5) 0.34927(14) 0.0153(9) Uani 1 1 d .
C5 C 0.4713(5) -0.1882(5) 0.33609(14) 0.0148(9) Uani 1 1 d .
C3 C -0.0988(5) 0.0606(5) 0.43827(13) 0.0144(9) Uani 1 1 d .
C18 C -0.2697(4) -0.0098(5) 0.09506(14) 0.0142(9) Uani 1 1 d .
H18A H -0.3503 0.0081 0.1182 0.017 Uiso 1 1 calc R
H18B H -0.2815 -0.0712 0.0751 0.017 Uiso 1 1 calc R
C25 C -0.0044(5) -0.1756(5) 0.08264(13) 0.0147(9) Uani 1 1 d .
H25A H -0.0480 -0.2119 0.0627 0.018 Uiso 1 1 calc R
H25B H 0.0729 -0.2630 0.0980 0.018 Uiso 1 1 calc R
C16 C -0.1403(5) -0.2023(5) 0.15343(13) 0.0127(9) Uani 1 1 d .
H16A H -0.0419 -0.2814 0.1602 0.015 Uiso 1 1 calc R
H16B H -0.2008 -0.2494 0.1450 0.015 Uiso 1 1 calc R
C12 C 0.3624(5) -0.1738(5) 0.43842(14) 0.0203(10) Uani 1 1 d .
H12A H 0.3012 -0.1227 0.4633 0.024 Uiso 1 1 calc R
H12B H 0.4560 -0.2503 0.4498 0.024 Uiso 1 1 calc R
C28 C 0.2066(4) 0.0761(5) 0.05172(13) 0.0141(9) Uani 1 1 d .
H28A H 0.2501 0.0301 0.0246 0.017 Uiso 1 1 calc R
H28B H 0.2862 0.0837 0.0658 0.017 Uiso 1 1 calc R
C6 C 0.5218(5) -0.1407(5) 0.37404(14) 0.0201(10) Uani 1 1 d .
H6A H 0.5959 -0.2299 0.3899 0.024 Uiso 1 1 calc R
H6B H 0.5704 -0.0741 0.3617 0.024 Uiso 1 1 calc R
C8 C 0.0785(4) 0.3748(5) 0.43296(13) 0.0134(9) Uani 1 1 d .
H8A H 0.0981 0.4500 0.4450 0.016 Uiso 1 1 calc R
H8B H 0.0389 0.3225 0.4572 0.016 Uiso 1 1 calc R
C22 C 0.1374(5) 0.3570(5) 0.09603(14) 0.0159(9) Uani 1 1 d .
H22A H 0.0845 0.4538 0.1075 0.019 Uiso 1 1 calc R
H22B H 0.2032 0.3700 0.0708 0.019 Uiso 1 1 calc R
C20 C 0.2742(4) -0.1526(5) 0.10352(14) 0.0153(9) Uani 1 1 d .
H20A H 0.3491 -0.1183 0.1089 0.018 Uiso 1 1 calc R
H20B H 0.3207 -0.2286 0.0831 0.018 Uiso 1 1 calc R
C2 C 0.0755(5) -0.2122(5) 0.37624(17) 0.0271(11) Uani 1 1 d .
H2A H 0.0301 -0.2736 0.3948 0.033 Uiso 1 1 calc R
H2B H 0.1606 -0.2789 0.3590 0.033 Uiso 1 1 calc R
C4 C 0.0242(5) -0.0989(5) 0.44495(15) 0.0254(11) Uani 1 1 d .
H4A H 0.0804 -0.1072 0.4701 0.030 Uiso 1 1 calc R
H4B H -0.0225 -0.1697 0.4523 0.030 Uiso 1 1 calc R
O10W O 0.3214(4) 0.5699(4) 0.02403(10) 0.0286(8) Uani 1 1 d D
O8W O 0.5753(4) 0.3754(4) 0.45320(11) 0.0242(7) Uani 1 1 d D
O6W O 0.5594(4) 0.4611(4) 0.23839(12) 0.0302(8) Uani 1 1 d D
O9W O 0.6971(4) 0.5352(4) 0.49264(10) 0.0268(8) Uani 1 1 d D
O7W O 0.3248(5) 0.6257(7) 0.2971(2) 0.091(2) Uani 1 1 d D
O18 O 0.3441(3) 0.2641(4) 0.14084(10) 0.0240(7) Uani 1 1 d .
O10 O 0.5273(3) 0.2816(4) 0.33898(10) 0.0262(8) Uani 1 1 d .
O5W O 0.6182(3) 0.6983(4) 0.01291(11) 0.0297(8) Uani 1 1 d D
N3 N 0.2208(4) 0.2652(4) 0.41374(11) 0.0122(7) Uani 1 1 d .
C14 C 0.4446(5) 0.0275(5) 0.43156(15) 0.0196(10) Uani 1 1 d .
H14A H 0.5033 -0.0384 0.4560 0.024 Uiso 1 1 calc R
H14B H 0.5080 0.0679 0.4121 0.024 Uiso 1 1 calc R
C13 C 0.3107(5) 0.1554(5) 0.44967(14) 0.0172(10) Uani 1 1 d .
H13A H 0.2473 0.1148 0.4691 0.021 Uiso 1 1 calc R
H13B H 0.3450 0.2073 0.4673 0.021 Uiso 1 1 calc R
O3W O 0.0931(4) -0.3233(4) 0.25034(11) 0.0301(8) Uani 1 1 d D
O1W O -0.3656(3) 0.2815(4) 0.17324(10) 0.0220(7) Uani 1 1 d D
H4WA H 0.546(4) 0.008(2) 0.2434(12) 0.026 Uiso 1 1 d D
H8WA H 0.636(3) 0.2824(17) 0.4540(15) 0.026 Uiso 1 1 d D
H9WA H 0.652(4) 0.494(5) 0.4815(12) 0.026 Uiso 1 1 d D
H4WB H 0.455(4) 0.104(4) 0.2743(5) 0.026 Uiso 1 1 d D
H1WA H -0.388(5) 0.345(3) 0.1921(11) 0.026 Uiso 1 1 d D
H9WB H 0.748(4) 0.566(5) 0.4725(9) 0.026 Uiso 1 1 d D
H10C H 0.340(5) 0.631(3) 0.0040(10) 0.026 Uiso 1 1 d D
H2WA H 0.563(4) -0.304(5) 0.1642(9) 0.026 Uiso 1 1 d D
H2WB H 0.581(3) -0.244(5) 0.2004(12) 0.026 Uiso 1 1 d D
H3WB H 0.158(4) -0.329(5) 0.2670(11) 0.026 Uiso 1 1 d D
H5WA H 0.617(4) 0.703(5) 0.0405(5) 0.026 Uiso 1 1 d D
H8WB H 0.491(2) 0.383(4) 0.4661(13) 0.026 Uiso 1 1 d D
H5WB H 0.536(3) 0.761(4) 0.0023(11) 0.026 Uiso 1 1 d D
H1WB H -0.385(5) 0.207(3) 0.1857(11) 0.026 Uiso 1 1 d D
H10D H 0.337(5) 0.489(3) 0.0131(12) 0.026 Uiso 1 1 d D
H6WB H 0.631(4) 0.443(4) 0.2546(13) 0.026 Uiso 1 1 d D
H23 H -0.079(4) 0.448(5) 0.1971(12) 0.026 Uiso 1 1 d D
H6WA H 0.528(5) 0.552(2) 0.2260(13) 0.026 Uiso 1 1 d D
H3WA H 0.091(5) -0.261(4) 0.2272(8) 0.026 Uiso 1 1 d D
H7WA H 0.355(4) 0.678(5) 0.3106(14) 0.026 Uiso 1 1 d D
H7WB H 0.398(3) 0.578(5) 0.2786(13) 0.026 Uiso 1 1 d D

loop_
_atom_site_aniso_label
_atom_site_aniso_U_11
_atom_site_aniso_U_22
_atom_site_aniso_U_33
_atom_site_aniso_U_23
_atom_site_aniso_U_13
_atom_site_aniso_U_12
La1 0.00884(12) 0.00908(13) 0.00960(12) -0.00115(9) -0.00145(9) -0.00269(10)
La2 0.01012(12) 0.00842(13) 0.00724(12) -0.00149(9) -0.00072(9) -0.00374(10)
K3 0.0193(5) 0.0260(6) 0.0163(5) -0.0064(4) 0.0019(4) -0.0137(5)
K5 0.0139(5) 0.0145(5) 0.0203(5) -0.0036(4) -0.0002(4) -0.0031(4)
K1 0.0156(5) 0.0228(5) 0.0163(5) -0.0035(4) 0.0002(4) -0.0106(4)
K2 0.0177(5) 0.0150(5) 0.0167(5) 0.0025(4) -0.0022(4) -0.0063(4)
K4 0.0211(5) 0.0176(5) 0.0156(5) -0.0049(4) -0.0046(4) -0.0040(4)
P1 0.0111(5) 0.0096(6) 0.0086(5) -0.0022(4) -0.0008(4) -0.0046(5)
K6 0.0192(5) 0.0214(6) 0.0360(6) -0.0007(5) 0.0001(5) -0.0068(5)
O7 0.0145(15) 0.0138(16) 0.0129(15) -0.0015(12) -0.0043(12) -0.0048(13)
O9 0.0160(15) 0.0196(17) 0.0174(16) -0.0070(13) 0.0005(12) -0.0093(14)
O21 0.0127(15) 0.0159(16) 0.0104(14) -0.0018(12) -0.0037(11) -0.0057(13)
O16 0.0202(16) 0.0103(16) 0.0191(16) -0.0010(13) 0.0006(13) -0.0019(14)
O13 0.0162(15) 0.0115(16) 0.0165(16) -0.0007(12) -0.0066(12) -0.0048(13)
O17 0.0146(15) 0.0159(16) 0.0113(15) 0.0006(12) -0.0015(12) -0.0080(13)
O15 0.0146(15) 0.0154(16) 0.0108(15) -0.0039(12) -0.0009(12) -0.0056(13)
O22 0.0164(15) 0.0117(15) 0.0099(14) -0.0040(12) -0.0001(12) -0.0075(13)
O5 0.0164(16) 0.0165(17) 0.0170(16) -0.0039(13) -0.0026(13) -0.0030(14)
O19 0.0177(16) 0.0105(16) 0.0149(16) -0.0009(12) -0.0018(12) -0.0031(13)
O23 0.0210(17) 0.0146(16) 0.0132(16) 0.0038(12) -0.0059(12) -0.0102(14)
O3 0.0223(17) 0.0136(17) 0.0304(19) -0.0028(14) 0.0102(14) -0.0066(15)
O11 0.0204(16) 0.0159(17) 0.0141(15) -0.0079(12) 0.0025(12) -0.0103(14)
O20 0.0176(16) 0.0161(17) 0.0180(16) -0.0006(13) -0.0046(13) 0.0005(14)
O4W 0.0191(18) 0.027(2) 0.0182(17) -0.0055(14) 0.0028(14) -0.0062(15)
O12 0.0216(16) 0.0167(17) 0.0151(16) -0.0016(13) 0.0017(13) -0.0106(14)
O2W 0.0214(17) 0.0250(19) 0.0249(19) -0.0111(15) -0.0023(14) -0.0103(15)
C21 0.016(2) 0.016(2) 0.009(2) -0.0070(17) 0.0021(17) -0.0061(19)
O14 0.0302(19) 0.0200(18) 0.0231(18) 0.0055(14) -0.0175(15) -0.0107(15)
O24 0.0121(15) 0.0144(16) 0.0159(16) -0.0078(12) 0.0014(12) -0.0033(13)
C17 0.012(2) 0.016(2) 0.009(2) -0.0057(17) 0.0059(17) -0.0015(19)
O8 0.0163(16) 0.0198(18) 0.0234(18) -0.0039(14) 0.0004(13) -0.0004(15)
O2 0.051(2) 0.028(2) 0.064(3) 0.0035(19) -0.030(2) -0.028(2)
C1 0.022(2) 0.020(3) 0.024(3) -0.005(2) -0.001(2) -0.011(2)
O1 0.043(2) 0.030(2) 0.031(2) 0.0140(15) -0.0227(17) -0.0290(18)
O6 0.0155(16) 0.0168(18) 0.0295(19) -0.0097(14) 0.0020(14) 0.0004(14)
C26 0.018(2) 0.013(2) 0.014(2) -0.0072(17) 0.0036(17) -0.0058(19)
N1 0.0155(19) 0.016(2) 0.0137(19) 0.0002(15) -0.0004(15) -0.0032(16)
N4 0.0118(17) 0.0118(19) 0.0064(17) -0.0011(13) -0.0024(13) -0.0027(15)
C7 0.016(2) 0.012(2) 0.018(2) -0.0006(18) -0.0026(18) -0.0091(19)
O4 0.0176(17) 0.0220(19) 0.0324(19) -0.0016(15) 0.0106(14) -0.0062(15)
N2 0.0146(18) 0.0093(19) 0.0162(19) -0.0023(15) -0.0031(15) -0.0010(15)
C15 0.010(2) 0.013(2) 0.011(2) 0.0017(17) -0.0055(16) -0.0016(18)
C19 0.013(2) 0.012(2) 0.014(2) -0.0025(17) -0.0053(17) -0.0034(19)
N5 0.0138(18) 0.0109(19) 0.0085(17) -0.0005(14) -0.0015(14) -0.0045(15)
C10 0.016(2) 0.016(2) 0.017(2) -0.0010(18) -0.0045(18) -0.0088(19)
C23 0.016(2) 0.009(2) 0.016(2) 0.0008(17) -0.0062(17) -0.0075(19)
C24 0.016(2) 0.009(2) 0.015(2) 0.0023(17) -0.0031(17) -0.0043(18)
N6 0.0132(18) 0.0105(19) 0.0127(18) -0.0002(14) -0.0025(14) -0.0056(15)
C27 0.016(2) 0.013(2) 0.006(2) -0.0012(16) 0.0039(16) -0.0042(19)
C11 0.018(2) 0.012(2) 0.017(2) 0.0032(18) 0.0012(18) 0.000(2)
C9 0.014(2) 0.018(2) 0.015(2) 0.0000(18) -0.0041(18) -0.008(2)
C5 0.015(2) 0.014(2) 0.014(2) -0.0018(17) 0.0045(17) -0.0061(19)
C3 0.018(2) 0.014(2) 0.010(2) -0.0032(17) -0.0043(17) -0.0034(19)
C18 0.014(2) 0.015(2) 0.015(2) 0.0003(18) -0.0040(17) -0.0078(19)
C25 0.019(2) 0.014(2) 0.011(2) -0.0056(17) -0.0013(17) -0.0056(19)
C16 0.017(2) 0.011(2) 0.012(2) -0.0006(17) -0.0019(17) -0.0074(19)
C12 0.024(2) 0.018(3) 0.012(2) 0.0005(18) -0.0007(19) -0.004(2)
C28 0.016(2) 0.018(2) 0.008(2) -0.0037(17) 0.0025(17) -0.0062(19)
C6 0.014(2) 0.020(3) 0.021(2) -0.0045(19) -0.0023(19) -0.001(2)
C8 0.015(2) 0.012(2) 0.012(2) -0.0050(17) -0.0013(17) -0.0031(19)
C22 0.018(2) 0.016(2) 0.015(2) -0.0011(18) 0.0023(18) -0.009(2)
C20 0.011(2) 0.014(2) 0.016(2) -0.0042(18) 0.0022(17) -0.0010(19)
C2 0.030(3) 0.013(3) 0.040(3) -0.004(2) -0.006(2) -0.010(2)
C4 0.020(2) 0.023(3) 0.023(3) 0.005(2) 0.005(2) -0.003(2)
O10W 0.038(2) 0.022(2) 0.0218(18) 0.0001(14) -0.0007(16) -0.0099(18)
O8W 0.0216(18) 0.0217(19) 0.0238(18) -0.0032(15) 0.0029(14) -0.0045(15)
O6W 0.034(2) 0.024(2) 0.032(2) 0.0002(16) -0.0092(16) -0.0115(18)
O9W 0.0262(19) 0.032(2) 0.0235(18) -0.0039(16) 0.0032(15) -0.0146(17)
O7W 0.068(4) 0.119(5) 0.105(5) -0.065(4) 0.004(3) -0.040(4)
O18 0.0213(17) 0.032(2) 0.0258(18) 0.0042(15) -0.0090(14) -0.0183(16)
O10 0.0209(17) 0.041(2) 0.0274(19) -0.0144(16) 0.0061(14) -0.0211(17)
O5W 0.0206(18) 0.035(2) 0.0254(19) -0.0040(16) -0.0083(15) -0.0013(17)
N3 0.0115(17) 0.017(2) 0.0097(18) -0.0055(15) -0.0004(14) -0.0062(16)
C14 0.016(2) 0.023(3) 0.020(2) -0.005(2) -0.0091(19) -0.006(2)
C13 0.023(2) 0.015(2) 0.014(2) -0.0041(18) -0.0116(19) -0.005(2)
O3W 0.030(2) 0.034(2) 0.0224(19) 0.0032(16) 0.0013(15) -0.0120(18)
O1W 0.0224(17) 0.0185(19) 0.0259(18) -0.0053(14) -0.0009(14) -0.0084(15)

loop_
_atom_type_symbol
_atom_type_description
_atom_type_scat_dispersion_real
_atom_type_scat_dispersion_imag
_atom_type_scat_source
C C 0.0033 0.0016 'International Tables Vol C Tables 4.2.6.8 and 6.1.1.4'
H H 0.0000 0.0000 'International Tables Vol C Tables 4.2.6.8 and 6.1.1.4'
N N 0.0061 0.0033 'International Tables Vol C Tables 4.2.6.8 and 6.1.1.4'
O O 0.0106 0.0060 'International Tables Vol C Tables 4.2.6.8 and 6.1.1.4'
P P 0.1023 0.0942 'International Tables Vol C Tables 4.2.6.8 and 6.1.1.4'
K K 0.2009 0.2494 'International Tables Vol C Tables 4.2.6.8 and 6.1.1.4'
La La -0.2871 2.4523 'International Tables Vol C Tables 4.2.6.8 and 6.1.1.4'

loop_
_geom_angle_atom_site_label_1
_geom_angle_atom_site_label_2
_geom_angle_atom_site_label_3
_geom_angle
_geom_angle_site_symmetry_1
_geom_angle_site_symmetry_3
O21 La1 O5 82.03(9) . .
O21 La1 O3 125.44(10) . .
O5 La1 O3 134.59(10) . .
O21 La1 O1 76.03(10) . .
O5 La1 O1 83.13(10) . .
O3 La1 O1 72.11(11) . .
O21 La1 O9 73.48(9) . .
O5 La1 O9 75.29(9) . .
O3 La1 O9 141.80(9) . .
O1 La1 O9 144.60(10) . .
O21 La1 O7 78.10(9) . .
O5 La1 O7 155.37(10) . .
O3 La1 O7 69.74(10) . .
O1 La1 O7 105.76(10) . .
O9 La1 O7 85.15(9) . .
O21 La1 N3 121.39(10) . .
O5 La1 N3 121.05(9) . .
O3 La1 N3 78.12(10) . .
O1 La1 N3 150.12(11) . .
O9 La1 N3 64.31(9) . .
O7 La1 N3 60.24(9) . .
O21 La1 N2 134.93(9) . .
O5 La1 N2 63.05(9) . .
O3 La1 N2 99.61(10) . .
O1 La1 N2 123.02(10) . .
O9 La1 N2 70.83(10) . .
O7 La1 N2 124.35(9) . .
N3 La1 N2 64.11(10) . .
O21 La1 N1 131.91(9) . .
O5 La1 N1 71.66(10) . .
O3 La1 N1 63.17(10) . .
O1 La1 N1 61.71(10) . .
O9 La1 N1 132.86(10) . .
O7 La1 N1 132.88(9) . .
N3 La1 N1 106.67(10) . .
N2 La1 N1 64.58(10) . .
O21 La1 K1 81.05(6) . .
O5 La1 K1 145.29(6) . .
O3 La1 K1 45.23(7) . .
O1 La1 K1 63.46(8) . .
O9 La1 K1 127.40(7) . .
O7 La1 K1 44.38(6) . .
N3 La1 K1 93.61(7) . .
N2 La1 K1 143.40(7) . .
N1 La1 K1 98.27(7) . .
O21 La1 K4 42.05(6) . .
O5 La1 K4 41.25(7) . .
O3 La1 K4 140.37(7) . .
O1 La1 K4 68.29(8) . .
O9 La1 K4 77.06(6) . .
O7 La1 K4 120.09(6) . .
N3 La1 K4 141.33(7) . .
N2 La1 K4 102.73(7) . .
N1 La1 K4 98.10(7) . .
K1 La1 K4 111.932(19) . .
O22 La2 O13 144.44(9) . .
O22 La2 O17 73.76(9) . .
O13 La2 O17 127.97(9) . .
O22 La2 O15 84.56(9) . .
O13 La2 O15 126.19(8) . .
O17 La2 O15 72.72(9) . .
O22 La2 O11 74.37(9) . .
O13 La2 O11 97.50(9) . .
O17 La2 O11 133.09(9) . .
O15 La2 O11 70.81(9) . .
O22 La2 O19 74.66(9) . .
O13 La2 O19 79.25(8) . .
O17 La2 O19 85.48(9) . .
O15 La2 O19 153.42(8) . .
O11 La2 O19 117.63(9) . .
O22 La2 N5 136.76(9) . .
O13 La2 N5 78.13(9) . .
O17 La2 N5 69.35(9) . .
O15 La2 N5 63.72(9) . .
O11 La2 N5 116.95(9) . .
O19 La2 N5 122.81(9) . .
O22 La2 O1W 79.63(9) . .
O13 La2 O1W 66.84(9) . .
O17 La2 O1W 142.56(8) . .
O15 La2 O1W 130.66(9) . .
O11 La2 O1W 59.96(9) . .
O19 La2 O1W 62.08(9) . .
N5 La2 O1W 143.30(9) . .
O22 La2 N6 115.54(9) . .
O13 La2 N6 67.58(9) . .
O17 La2 N6 62.19(9) . .
O15 La2 N6 120.14(9) . .
O11 La2 N6 164.71(9) . .
O19 La2 N6 58.07(9) . .
N5 La2 N6 64.77(10) . .
O1W La2 N6 108.83(10) . .
O22 La2 N4 131.85(9) . .
O13 La2 N4 61.12(9) . .
O17 La2 N4 128.90(9) . .
O15 La2 N4 68.47(9) . .
O11 La2 N4 59.59(9) . .
O19 La2 N4 138.08(9) . .
N5 La2 N4 64.30(9) . .
O1W La2 N4 88.52(9) . .
N6 La2 N4 112.48(9) . .
O22 La2 K4 48.26(6) . .
O13 La2 K4 166.91(6) . .
O17 La2 K4 43.50(7) . .
O15 La2 K4 46.33(6) . .
O11 La2 K4 89.64(6) . .
O19 La2 K4 107.16(6) . .
N5 La2 K4 88.86(7) . .
O1W La2 K4 126.20(6) . .
N6 La2 K4 105.65(7) . .
N4 La2 K4 114.47(7) . .
O22 La2 K3 37.82(6) . .
O13 La2 K3 117.94(7) . .
O17 La2 K3 110.38(6) . .
O15 La2 K3 86.73(6) . .
O11 La2 K3 39.89(6) . .
O19 La2 K3 86.83(6) . .
N5 La2 K3 149.55(7) . .
O1W La2 K3 53.51(7) . .
N6 La2 K3 143.78(7) . .
N4 La2 K3 99.38(7) . .
K4 La2 K3 74.35(2) . .
O2 K3 O10 98.86(12) . 1_455
O2 K3 O1 48.03(9) . .
O10 K3 O1 93.70(10) 1_455 .
O2 K3 O22 107.73(11) . .
O10 K3 O22 133.02(9) 1_455 .
O1 K3 O22 77.59(9) . .
O2 K3 O11 94.63(10) . .
O10 K3 O11 149.82(9) 1_455 .
O1 K3 O11 115.18(10) . .
O22 K3 O11 66.04(8) . .
O2 K3 O24 118.98(9) . .
O10 K3 O24 79.35(9) 1_455 .
O1 K3 O24 71.06(9) . .
O22 K3 O24 54.00(8) . .
O11 K3 O24 116.98(9) . .
O2 K3 O4W 104.17(10) . 1_455
O10 K3 O4W 83.39(9) 1_455 1_455
O1 K3 O4W 151.42(10) . 1_455
O22 K3 O4W 124.43(9) . 1_455
O11 K3 O4W 67.13(8) . 1_455
O24 K3 O4W 135.33(9) . 1_455
O2 K3 C1 23.93(10) . .
O10 K3 C1 96.87(11) 1_455 .
O1 K3 C1 24.10(10) . .
O22 K3 C1 92.87(11) . .
O11 K3 C1 106.05(10) . .
O24 K3 C1 95.11(10) . .
O4W K3 C1 127.84(11) 1_455 .
O2 K3 O6W 166.61(11) . 1_455
O10 K3 O6W 69.08(10) 1_455 1_455
O1 K3 O6W 124.71(9) . 1_455
O22 K3 O6W 78.43(9) . 1_455
O11 K3 O6W 98.76(9) . 1_455
O24 K3 O6W 54.56(8) . 1_455
O4W K3 O6W 80.82(9) 1_455 1_455
C1 K3 O6W 147.67(10) . 1_455
O2 K3 P1 110.30(8) . .
O10 K3 P1 106.58(7) 1_455 .
O1 K3 P1 66.25(7) . .
O22 K3 P1 27.82(5) . .
O11 K3 P1 93.66(7) . .
O24 K3 P1 27.46(5) . .
O4W K3 P1 141.78(8) 1_455 .
C1 K3 P1 88.33(9) . .
O6W K3 P1 69.43(7) 1_455 .
O2 K3 O1W 144.80(10) . .
O10 K3 O1W 110.49(9) 1_455 .
O1 K3 O1W 143.17(9) . .
O22 K3 O1W 65.58(8) . .
O11 K3 O1W 50.43(8) . .
O24 K3 O1W 86.14(8) . .
O4W K3 O1W 62.07(8) 1_455 .
C1 K3 O1W 152.32(10) . .
O6W K3 O1W 48.49(8) 1_455 .
P1 K3 O1W 80.09(6) . .
O2 K3 C9 95.87(12) . 1_455
O10 K3 C9 16.95(9) 1_455 1_455
O1 K3 C9 104.19(10) . 1_455
O22 K3 C9 147.66(10) . 1_455
O11 K3 C9 134.92(9) . 1_455
O24 K3 C9 95.40(9) . 1_455
O4W K3 C9 67.79(9) 1_455 1_455
C1 K3 C9 100.94(11) . 1_455
O6W K3 C9 74.28(10) 1_455 1_455
P1 K3 C9 122.84(7) . 1_455
O1W K3 C9 106.48(9) . 1_455
O16 K5 O18 81.95(10) 1_465 1_455
O16 K5 O1W 86.30(9) 1_465 .
O18 K5 O1W 72.12(9) 1_455 .
O16 K5 O10W 98.01(10) 1_465 1_455
O18 K5 O10W 101.81(10) 1_455 1_455
O1W K5 O10W 172.09(10) . 1_455
O16 K5 O13 146.80(9) 1_465 .
O18 K5 O13 98.63(9) 1_455 .
O1W K5 O13 62.87(9) . .
O10W K5 O13 114.12(9) 1_455 .
O16 K5 O20 82.96(9) 1_465 .
O18 K5 O20 149.82(9) 1_455 .
O1W K5 O20 80.96(9) . .
O10W K5 O20 106.08(10) 1_455 .
O13 K5 O20 80.41(8) . .
O16 K5 C17 157.88(11) 1_465 .
O18 K5 C17 82.34(11) 1_455 .
O1W K5 C17 74.11(10) . .
O10W K5 C17 100.36(11) 1_455 .
O13 K5 C17 24.20(9) . .
O20 K5 C17 103.49(10) . .
O16 K5 O14 164.72(9) 1_465 .
O18 K5 O14 84.70(9) 1_455 .
O1W K5 O14 96.65(9) . .
O10W K5 O14 77.48(9) 1_455 .
O13 K5 O14 43.19(7) . .
O20 K5 O14 112.29(8) . .
C17 K5 O14 23.02(9) . .
O16 K5 C23 98.18(9) 1_465 .
O18 K5 C23 138.59(10) 1_455 .
O1W K5 C23 66.59(10) . .
O10W K5 C23 118.98(11) 1_455 .
O13 K5 C23 59.70(9) . .
O20 K5 C23 21.79(8) . .
C17 K5 C23 83.57(11) . .
O14 K5 C23 96.73(9) . .
O16 K5 K6 45.13(7) 1_465 1_465
O18 K5 K6 44.46(7) 1_455 1_465
O1W K5 K6 56.13(7) . 1_465
O10W K5 K6 123.13(8) 1_455 1_465
O13 K5 K6 115.11(7) . 1_465
O20 K5 K6 108.47(6) . 1_465
C17 K5 K6 113.42(9) . 1_465
O14 K5 K6 125.59(7) . 1_465
C23 K5 K6 109.44(8) . 1_465
O16 K5 La2 116.70(7) 1_465 .
O18 K5 La2 94.70(7) 1_455 .
O1W K5 La2 35.41(6) . .
O10W K5 La2 143.36(7) 1_455 .
O13 K5 La2 30.15(5) . .
O20 K5 La2 69.29(6) . .
C17 K5 La2 49.51(8) . .
O14 K5 La2 71.71(5) . .
C23 K5 La2 48.09(7) . .
K6 K5 La2 91.37(2) 1_465 .
O10 K1 O24 81.47(9) 1_455 .
O10 K1 O8W 90.03(10) 1_455 1_455
O24 K1 O8W 167.48(10) . 1_455
O10 K1 O6 98.40(10) 1_455 1_465
O24 K1 O6 77.37(9) . 1_465
O8W K1 O6 113.17(9) 1_455 1_465
O10 K1 O7 146.04(9) 1_455 .
O24 K1 O7 70.92(8) . .
O8W K1 O7 113.38(9) 1_455 .
O6 K1 O7 94.53(9) 1_465 .
O10 K1 O3 108.35(10) 1_455 .
O24 K1 O3 99.98(9) . .
O8W K1 O3 73.90(9) 1_455 .
O6 K1 O3 152.51(9) 1_465 .
O7 K1 O3 59.50(8) . .
O10 K1 O8 169.53(9) 1_455 .
O24 K1 O8 108.28(9) . .
O8W K1 O8 80.94(9) 1_455 .
O6 K1 O8 80.50(9) 1_465 .
O7 K1 O8 44.17(7) . .
O3 K1 O8 74.35(8) . .
O10 K1 C7 164.78(11) 1_455 .
O24 K1 C7 94.22(10) . .
O8W K1 C7 91.63(10) 1_455 .
O6 K1 C7 94.85(10) 1_465 .
O7 K1 C7 23.89(9) . .
O3 K1 C7 57.82(10) . .
O8 K1 C7 23.01(9) . .
O10 K1 K2 124.89(8) 1_455 .
O24 K1 K2 52.62(6) . .
O8W K1 K2 139.38(7) 1_455 .
O6 K1 K2 48.40(6) 1_465 .
O7 K1 K2 49.13(6) . .
O3 K1 K2 108.18(7) . .
O8 K1 K2 61.85(6) . .
C7 K1 K2 60.46(8) . .
O10 K1 K3 42.63(7) 1_455 .
O24 K1 K3 45.24(6) . .
O8W K1 K3 122.98(7) 1_455 .
O6 K1 K3 105.04(6) 1_465 .
O7 K1 K3 103.64(6) . .
O3 K1 K3 90.93(6) . .
O8 K1 K3 147.76(6) . .
C7 K1 K3 126.08(8) . .
K2 K1 K3 97.64(3) . .
O10 K1 La1 111.96(7) 1_455 .
O24 K1 La1 64.39(6) . .
O8W K1 La1 111.14(7) 1_455 .
O6 K1 La1 125.37(7) 1_465 .
O7 K1 La1 37.91(6) . .
O3 K1 La1 37.51(6) . .
O8 K1 La1 76.54(6) . .
C7 K1 La1 53.55(8) . .
K2 K1 La1 77.12(2) . .
K3 K1 La1 74.58(2) . .
O6 K2 O2 97.49(10) 1_465 1_565
O6 K2 O3W 157.50(11) 1_465 1_565
O2 K2 O3W 74.02(12) 1_565 1_565
O6 K2 O7 99.95(10) 1_465 .
O2 K2 O7 97.77(10) 1_565 .
O3W K2 O7 101.82(10) 1_565 .
O6 K2 O12 77.82(9) 1_465 1_565
O2 K2 O12 92.95(10) 1_565 1_565
O3W K2 O12 81.80(10) 1_565 1_565
O7 K2 O12 169.25(9) . 1_565
O6 K2 O24 76.69(8) 1_465 .
O2 K2 O24 165.35(11) 1_565 .
O3W K2 O24 116.15(10) 1_565 .
O7 K2 O24 70.46(8) . .
O12 K2 O24 98.83(8) 1_565 .
O6 K2 O23 113.80(8) 1_465 .
O2 K2 O23 143.74(11) 1_565 .
O3W K2 O23 70.10(9) 1_565 .
O7 K2 O23 94.48(8) . .
O12 K2 O23 77.11(8) 1_565 .
O24 K2 O23 48.80(8) . .
O6 K2 C7 91.37(10) 1_465 .
O2 K2 C7 80.32(11) 1_565 .
O3W K2 C7 107.23(10) 1_565 .
O7 K2 C7 20.64(8) . .
O12 K2 C7 166.50(10) 1_565 .
O24 K2 C7 86.33(9) . .
O23 K2 C7 115.11(9) . .
O6 K2 O8 75.02(8) 1_465 .
O2 K2 O8 70.38(10) 1_565 .
O3W K2 O8 119.47(9) 1_565 .
O7 K2 O8 40.33(7) . .
O12 K2 O8 145.63(8) 1_565 .
O24 K2 O8 95.03(8) . .
O23 K2 O8 133.57(8) . .
C7 K2 O8 20.87(8) . .
O6 K2 P1 101.07(7) 1_465 .
O2 K2 P1 160.18(9) 1_565 .
O3W K2 P1 90.93(8) 1_565 .
O7 K2 P1 72.30(6) . .
O12 K2 P1 97.66(6) 1_565 .
O24 K2 P1 25.27(5) . .
O23 K2 P1 27.56(6) . .
C7 K2 P1 92.30(7) . .
O8 K2 P1 107.84(6) . .
O6 K2 C15 96.09(10) 1_465 1_565
O2 K2 C15 86.05(11) 1_565 1_565
O3W K2 C15 63.03(10) 1_565 1_565
O7 K2 C15 162.85(9) . 1_565
O12 K2 C15 18.84(8) 1_565 1_565
O24 K2 C15 107.79(9) . 1_565
O23 K2 C15 73.35(9) . 1_565
C7 K2 C15 165.21(10) . 1_565
O8 K2 C15 153.07(9) . 1_565
P1 K2 C15 98.74(7) . 1_565
O6 K2 K1 51.16(7) 1_465 .
O2 K2 K1 117.09(9) 1_565 .
O3W K2 K1 151.21(8) 1_565 .
O7 K2 K1 52.10(6) . .
O12 K2 K1 121.65(7) 1_565 .
O24 K2 K1 48.89(6) . .
O23 K2 K1 97.30(6) . .
C7 K2 K1 53.54(7) . .
O8 K2 K1 51.00(5) . .
P1 K2 K1 70.86(3) . .
C15 K2 K1 139.84(7) 1_565 .
O17 K4 O5 155.99(9) . .
O17 K4 O2W 91.69(9) . .
O5 K4 O2W 105.18(9) . .
O17 K4 O21 88.47(8) . .
O5 K4 O21 69.96(8) . .
O2W K4 O21 160.78(9) . .
O17 K4 O15 64.18(8) . .
O5 K4 O15 135.94(9) . .
O2W K4 O15 76.07(8) . .
O21 K4 O15 120.81(8) . .
O17 K4 O22 62.09(8) . .
O5 K4 O22 108.34(8) . .
O2W K4 O22 143.26(8) . .
O21 K4 O22 51.36(7) . .
O15 K4 O22 69.54(7) . .
O17 K4 O4W 92.96(9) . .
O5 K4 O4W 70.52(9) . .
O2W K4 O4W 89.94(9) . .
O21 K4 O4W 70.86(8) . .
O15 K4 O4W 152.27(9) . .
O22 K4 O4W 115.05(8) . .
O17 K4 P1 71.01(6) . .
O5 K4 P1 91.37(6) . .
O2W K4 P1 162.70(8) . .
O21 K4 P1 25.68(5) . .
O15 K4 P1 95.65(6) . .
O22 K4 P1 26.20(5) . .
O4W K4 P1 90.92(6) . .
O17 K4 La2 38.85(6) . .
O5 K4 La2 143.33(6) . .
O2W K4 La2 106.11(7) . .
O21 K4 La2 85.85(6) . .
O15 K4 La2 39.67(6) . .
O22 K4 La2 37.39(5) . .
O4W K4 La2 127.78(7) . .
P1 K4 La2 60.40(2) . .
O17 K4 La1 123.76(6) . .
O5 K4 La1 35.68(6) . .
O2W K4 La1 140.29(7) . .
O21 K4 La1 35.29(6) . .
O15 K4 La1 132.47(6) . .
O22 K4 La1 75.47(5) . .
O4W K4 La1 72.58(6) . .
P1 K4 La1 55.77(2) . .
La2 K4 La1 112.82(2) . .
O17 K4 K6 64.80(6) . 1_565
O5 K4 K6 91.84(6) . 1_565
O2W K4 K6 118.59(7) . 1_565
O21 K4 K6 45.04(6) . 1_565
O15 K4 K6 127.06(7) . 1_565
O22 K4 K6 75.15(6) . 1_565
O4W K4 K6 41.18(6) . 1_565
P1 K4 K6 54.58(3) . 1_565
La2 K4 K6 89.68(2) . 1_565
La1 K4 K6 70.14(2) . 1_565
O17 K4 K3 88.53(6) . .
O5 K4 K3 88.46(6) . .
O2W K4 K3 141.87(7) . .
O21 K4 K3 57.35(6) . .
O15 K4 K3 69.82(6) . .
O22 K4 K3 28.54(6) . .
O4W K4 K3 128.14(6) . .
P1 K4 K3 41.27(2) . .
La2 K4 K3 54.965(16) . .
La1 K4 K3 64.105(17) . .
K6 K4 K3 95.82(3) 1_565 .
O24 P1 O21 113.86(15) . .
O24 P1 O22 111.98(15) . .
O21 P1 O22 112.05(15) . .
O24 P1 O23 107.83(17) . .
O21 P1 O23 103.13(16) . .
O22 P1 O23 107.32(15) . .
O24 P1 K3 59.67(11) . .
O21 P1 K3 115.98(12) . .
O22 P1 K3 56.12(11) . .
O23 P1 K3 140.78(11) . .
O24 P1 K4 145.91(13) . .
O21 P1 K4 54.89(10) . .
O22 P1 K4 58.77(11) . .
O23 P1 K4 106.18(11) . .
K3 P1 K4 94.43(4) . .
O24 P1 K2 55.20(11) . .
O21 P1 K2 90.25(11) . .
O22 P1 K2 157.71(11) . .
O23 P1 K2 65.65(10) . .
K3 P1 K2 114.87(4) . .
K4 P1 K2 142.67(4) . .
O24 P1 K6 130.11(11) . 1_565
O21 P1 K6 55.03(11) . 1_565
O22 P1 K6 116.94(11) . 1_565
O23 P1 K6 48.54(10) . 1_565
K3 P1 K6 167.63(4) . 1_565
K4 P1 K6 73.47(3) . 1_565
K2 P1 K6 75.36(3) . 1_565
O4W K6 O23 114.38(10) 1_545 1_545
O4W K6 O3W 147.50(10) 1_545 .
O23 K6 O3W 75.45(9) 1_545 .
O4W K6 O18 77.24(9) 1_545 1_545
O23 K6 O18 84.98(8) 1_545 1_545
O3W K6 O18 135.26(10) . 1_545
O4W K6 O16 133.34(9) 1_545 .
O23 K6 O16 100.08(9) 1_545 .
O3W K6 O16 69.15(9) . .
O18 K6 O16 75.45(9) 1_545 .
O4W K6 O21 71.92(9) 1_545 1_545
O23 K6 O21 50.26(8) 1_545 1_545
O3W K6 O21 96.87(9) . 1_545
O18 K6 O21 100.76(8) 1_545 1_545
O16 K6 O21 150.25(8) . 1_545
O4W K6 O6W 81.27(9) 1_545 1_545
O23 K6 O6W 162.59(9) 1_545 1_545
O3W K6 O6W 87.23(10) . 1_545
O18 K6 O6W 106.84(9) 1_545 1_545
O16 K6 O6W 71.56(9) . 1_545
O21 K6 O6W 135.82(9) 1_545 1_545
O4W K6 C21 83.62(10) 1_545 1_545
O23 K6 C21 65.68(9) 1_545 1_545
O3W K6 C21 126.77(10) . 1_545
O18 K6 C21 19.57(9) 1_545 1_545
O16 K6 C21 83.05(9) . 1_545
O21 K6 C21 85.38(9) 1_545 1_545
O6W K6 C21 126.35(10) 1_545 1_545
O4W K6 P1 91.69(8) 1_545 1_545
O23 K6 P1 25.74(6) 1_545 1_545
O3W K6 P1 87.94(8) . 1_545
O18 K6 P1 91.33(7) 1_545 1_545
O16 K6 P1 125.80(7) . 1_545
O21 K6 P1 24.68(5) 1_545 1_545
O6W K6 P1 158.35(8) 1_545 1_545
C21 K6 P1 72.53(7) 1_545 1_545
O4W K6 K5 95.65(7) 1_545 1_645
O23 K6 K5 110.48(7) 1_545 1_645
O3W K6 K5 110.14(8) . 1_645
O18 K6 K5 41.22(6) 1_545 1_645
O16 K6 K5 40.99(6) . 1_645
O21 K6 K5 141.91(6) 1_545 1_645
O6W K6 K5 73.66(7) 1_545 1_645
C21 K6 K5 57.07(7) 1_545 1_645
P1 K6 K5 127.65(3) 1_545 1_645
O4W K6 K4 44.74(7) 1_545 1_545
O23 K6 K4 70.56(6) 1_545 1_545
O3W K6 K4 138.79(8) . 1_545
O18 K6 K4 64.08(7) 1_545 1_545
O16 K6 K4 138.89(6) . 1_545
O21 K6 K4 42.90(5) 1_545 1_545
O6W K6 K4 125.86(7) 1_545 1_545
C21 K6 K4 56.30(8) 1_545 1_545
P1 K6 K4 51.95(3) 1_545 1_545
K5 K6 K4 103.17(3) 1_645 1_545
O4W K6 K2 126.06(7) 1_545 1_545
O23 K6 K2 47.36(6) 1_545 1_545
O3W K6 K2 37.87(7) . 1_545
O18 K6 K2 131.29(7) 1_545 1_545
O16 K6 K2 100.29(6) . 1_545
O21 K6 K2 59.57(6) 1_545 1_545
O6W K6 K2 117.82(7) 1_545 1_545
C21 K6 K2 112.66(7) 1_545 1_545
P1 K6 K2 51.32(2) 1_545 1_545
K5 K6 K2 137.11(3) 1_645 1_545
K4 K6 K2 100.93(3) 1_545 1_545
C7 O7 La1 120.4(3) . .
C7 O7 K2 109.7(3) . .
La1 O7 K2 129.78(10) . .
C7 O7 K1 90.1(2) . .
La1 O7 K1 97.72(9) . .
K2 O7 K1 78.76(7) . .
C9 O9 La1 125.8(2) . .
P1 O21 La1 129.02(15) . .
P1 O21 K4 99.44(12) . .
La1 O21 K4 102.66(10) . .
P1 O21 K6 100.29(14) . 1_565
La1 O21 K6 123.90(9) . 1_565
K4 O21 K6 92.06(8) . 1_565
C19 O16 K5 125.2(3) . 1_645
C19 O16 K6 140.8(3) . .
K5 O16 K6 93.88(9) 1_645 .
C17 O13 La2 129.9(3) . .
C17 O13 K5 86.4(2) . .
La2 O13 K5 114.43(10) . .
C21 O17 La2 127.7(3) . .
C21 O17 K4 129.5(2) . .
La2 O17 K4 97.64(10) . .
C19 O15 La2 125.3(3) . .
C19 O15 K4 111.5(2) . .
La2 O15 K4 94.00(8) . .
P1 O22 La2 143.54(17) . .
P1 O22 K3 96.06(12) . .
La2 O22 K3 109.28(9) . .
P1 O22 K4 95.03(12) . .
La2 O22 K4 94.35(8) . .
K3 O22 K4 120.12(10) . .
C5 O5 La1 126.7(2) . .
C5 O5 K4 123.6(2) . .
La1 O5 K4 103.08(10) . .
C23 O19 La2 117.3(2) . .
P1 O23 K6 105.72(14) . 1_565
P1 O23 K2 86.79(12) . .
K6 O23 K2 92.51(8) 1_565 .
C3 O3 La1 127.3(3) . .
C3 O3 K1 114.2(3) . .
La1 O3 K1 97.26(11) . .
C15 O11 La2 131.6(2) . .
C15 O11 K3 124.0(3) . .
La2 O11 K3 104.13(9) . .
C23 O20 K5 95.4(2) . .
K6 O4W K3 105.59(11) 1_565 1_655
K6 O4W K4 94.08(9) 1_565 .
K3 O4W K4 159.64(13) 1_655 .
C15 O12 K2 115.6(2) . 1_545
O18 C21 O17 126.0(4) . .
O18 C21 C22 116.2(4) . .
O17 C21 C22 117.7(3) . .
O18 C21 K6 50.8(2) . 1_565
O17 C21 K6 100.9(2) . 1_565
C22 C21 K6 116.3(2) . 1_565
C17 O14 K5 77.6(2) . .
P1 O24 K1 146.57(16) . .
P1 O24 K3 92.87(12) . .
K1 O24 K3 90.98(9) . .
P1 O24 K2 99.53(14) . .
K1 O24 K2 78.49(7) . .
K3 O24 K2 167.60(11) . .
O14 C17 O13 124.6(4) . .
O14 C17 C18 118.7(4) . .
O13 C17 C18 116.5(4) . .
O14 C17 K5 79.4(2) . .
O13 C17 K5 69.4(2) . .
C18 C17 K5 121.1(3) . .
C7 O8 K1 84.5(2) . .
C7 O8 K2 78.8(2) . .
K1 O8 K2 67.15(6) . .
C1 O2 K3 94.9(3) . .
C1 O2 K2 142.7(3) . 1_545
K3 O2 K2 109.23(12) . 1_545
O2 C1 O1 124.2(5) . .
O2 C1 C2 118.4(4) . .
O1 C1 C2 117.4(4) . .
O2 C1 K3 61.2(3) . .
O1 C1 K3 63.0(2) . .
C2 C1 K3 178.4(3) . .
C1 O1 La1 129.0(3) . .
C1 O1 K3 92.9(3) . .
La1 O1 K3 137.99(14) . .
C5 O6 K2 124.4(3) . 1_645
C5 O6 K1 126.9(3) . 1_645
K2 O6 K1 80.44(8) 1_645 1_645
N5 C26 C25 113.8(3) . .
C2 N1 C11 109.9(3) . .
C2 N1 C4 109.7(4) . .
C11 N1 C4 109.0(3) . .
C2 N1 La1 107.5(3) . .
C11 N1 La1 111.7(2) . .
C4 N1 La1 108.9(3) . .
C16 N4 C25 111.0(3) . .
C16 N4 C18 109.1(3) . .
C25 N4 C18 110.6(3) . .
C16 N4 La2 109.4(2) . .
C25 N4 La2 111.2(2) . .
C18 N4 La2 105.3(2) . .
O8 C7 O7 124.1(4) . .
O8 C7 C8 118.2(4) . .
O7 C7 C8 117.6(4) . .
O8 C7 K1 72.5(2) . .
O7 C7 K1 66.0(2) . .
C8 C7 K1 136.3(3) . .
O8 C7 K2 80.3(2) . .
O7 C7 K2 49.7(2) . .
C8 C7 K2 152.7(3) . .
K1 C7 K2 66.00(8) . .
C12 N2 C6 110.4(3) . .
C12 N2 C14 107.7(3) . .
C6 N2 C14 109.2(3) . .
C12 N2 La1 110.4(2) . .
C6 N2 La1 106.8(2) . .
C14 N2 La1 112.5(2) . .
O12 C15 O11 124.6(4) . .
O12 C15 C16 118.6(4) . .
O11 C15 C16 116.8(4) . .
O12 C15 K2 45.6(2) . 1_545
O11 C15 K2 108.8(2) . 1_545
C16 C15 K2 114.3(2) . 1_545
O16 C19 O15 125.1(4) . .
O16 C19 C20 118.7(4) . .
O15 C19 C20 116.3(4) . .
C20 N5 C26 110.3(3) . .
C20 N5 C28 109.4(3) . .
C26 N5 C28 108.2(3) . .
C20 N5 La2 108.6(2) . .
C26 N5 La2 108.6(2) . .
C28 N5 La2 111.8(2) . .
N3 C10 C9 115.2(3) . .
O20 C23 O19 125.0(4) . .
O20 C23 C24 117.5(4) . .
O19 C23 C24 117.5(4) . .
O20 C23 K5 62.8(2) . .
O19 C23 K5 100.3(3) . .
C24 C23 K5 105.9(2) . .
N6 C24 C23 111.5(3) . .
C24 N6 C22 109.2(3) . .
C24 N6 C27 109.4(3) . .
C22 N6 C27 111.3(3) . .
C24 N6 La2 108.4(2) . .
C22 N6 La2 108.6(2) . .
C27 N6 La2 109.9(2) . .
N6 C27 C28 111.5(3) . .
N1 C11 C12 111.5(3) . .
O10 C9 O9 124.1(4) . .
O10 C9 C10 119.6(4) . .
O9 C9 C10 116.3(3) . .
O10 C9 K3 39.9(2) . 1_655
O9 C9 K3 84.6(2) . 1_655
C10 C9 K3 158.8(3) . 1_655
O6 C5 O5 123.8(4) . .
O6 C5 C6 118.4(4) . .
O5 C5 C6 117.8(3) . .
O4 C3 O3 125.7(4) . .
O4 C3 C4 117.3(4) . .
O3 C3 C4 116.8(4) . .
N4 C18 C17 113.5(3) . .
N4 C25 C26 113.7(3) . .
N4 C16 C15 111.9(3) . .
N2 C12 C11 115.4(3) . .
N5 C28 C27 113.1(3) . .
N2 C6 C5 113.5(3) . .
N3 C8 C7 111.3(3) . .
N6 C22 C21 115.5(4) . .
N5 C20 C19 113.9(3) . .
N1 C2 C1 114.2(4) . .
N1 C4 C3 113.9(4) . .
K3 O6W K6 90.86(9) 1_655 1_565
C21 O18 K5 132.6(3) . 1_655
C21 O18 K6 109.6(2) . 1_565
K5 O18 K6 94.31(9) 1_655 1_565
C9 O10 K1 140.6(3) . 1_655
C9 O10 K3 123.1(3) . 1_655
K1 O10 K3 95.64(9) 1_655 1_655
C8 N3 C10 109.7(3) . .
C8 N3 C13 110.0(3) . .
C10 N3 C13 110.8(3) . .
C8 N3 La1 107.1(2) . .
C10 N3 La1 107.7(2) . .
C13 N3 La1 111.4(2) . .
C13 C14 N2 111.4(3) . .
N3 C13 C14 112.0(3) . .
K2 O3W K6 103.21(12) 1_545 .
K5 O1W La2 110.24(11) . .
K5 O1W K3 165.02(12) . .
La2 O1W K3 84.70(8) . .

loop_
_geom_bond_atom_site_label_1
_geom_bond_atom_site_label_2
_geom_bond_distance
_geom_bond_site_symmetry_2
La1 O21 2.478(3) .
La1 O5 2.505(3) .
La1 O3 2.507(3) .
La1 O1 2.507(3) .
La1 O9 2.513(3) .
La1 O7 2.533(3) .
La1 N3 2.772(3) .
La1 N2 2.832(3) .
La1 N1 2.842(4) .
La1 K1 4.0848(10) .
La1 K4 4.1844(9) .
La2 O22 2.420(2) .
La2 O13 2.513(3) .
La2 O17 2.515(3) .
La2 O15 2.543(3) .
La2 O11 2.548(3) .
La2 O19 2.637(3) .
La2 N5 2.813(3) .
La2 O1W 2.814(3) .
La2 N6 2.827(3) .
La2 N4 2.920(3) .
La2 K4 3.9732(10) .
La2 K3 4.2049(10) .
K3 O2 2.690(4) .
K3 O10 2.709(3) 1_455
K3 O1 2.728(3) .
K3 O22 2.732(3) .
K3 O11 2.781(3) .
K3 O24 2.827(3) .
K3 O4W 2.890(3) 1_455
K3 C1 3.058(5) .
K3 O6W 3.139(4) 1_455
K3 P1 3.2717(14) .
K3 O1W 3.395(3) .
K3 C9 3.535(4) 1_455
K5 O16 2.692(3) 1_465
K5 O18 2.706(3) 1_455
K5 O1W 2.740(3) .
K5 O10W 2.757(3) 1_455
K5 O13 2.900(3) .
K5 O20 3.011(3) .
K5 C17 3.093(4) .
K5 O14 3.113(3) .
K5 C23 3.371(4) .
K5 K6 4.0948(14) 1_465
K1 O10 2.663(3) 1_455
K1 O24 2.755(3) .
K1 O8W 2.805(3) 1_455
K1 O6 2.830(3) 1_465
K1 O7 2.883(3) .
K1 O3 2.923(3) .
K1 O8 3.022(3) .
K1 C7 3.155(4) .
K1 K2 3.5832(14) .
K2 O6 2.717(3) 1_465
K2 O2 2.724(3) 1_565
K2 O3W 2.727(3) 1_565
K2 O7 2.763(3) .
K2 O12 2.765(3) 1_565
K2 O24 2.906(3) .
K2 O23 3.184(3) .
K2 C7 3.413(4) .
K2 O8 3.428(3) .
K2 P1 3.4897(14) .
K2 C15 3.492(4) 1_565
K4 O17 2.760(3) .
K4 O5 2.832(3) .
K4 O2W 2.839(3) .
K4 O21 2.872(3) .
K4 O15 2.881(3) .
K4 O22 2.973(3) .
K4 O4W 2.976(3) .
K4 P1 3.4638(14) .
K4 K6 4.2167(15) 1_565
P1 O24 1.511(3) .
P1 O21 1.521(3) .
P1 O22 1.535(3) .
P1 O23 1.617(3) .
P1 K6 3.5846(15) 1_565
K6 O4W 2.783(3) 1_545
K6 O23 2.791(3) 1_545
K6 O3W 2.791(4) .
K6 O18 2.876(3) 1_545
K6 O16 2.909(3) .
K6 O21 2.985(3) 1_545
K6 O6W 3.205(3) 1_545
K6 C21 3.495(4) 1_545
K6 P1 3.5846(15) 1_545
K6 K5 4.0948(15) 1_645
K6 K4 4.2167(15) 1_545
K6 K2 4.3249(14) 1_545
O7 C7 1.278(5) .
O9 C9 1.281(4) .
O21 K6 2.985(3) 1_565
O16 C19 1.235(5) .
O16 K5 2.692(3) 1_645
O13 C17 1.270(5) .
O17 C21 1.263(5) .
O15 C19 1.279(5) .
O5 C5 1.278(5) .
O19 C23 1.263(5) .
O23 K6 2.791(3) 1_565
O3 C3 1.261(5) .
O11 C15 1.257(5) .
O20 C23 1.257(5) .
O4W K6 2.783(3) 1_565
O4W K3 2.890(3) 1_655
O12 C15 1.250(5) .
O12 K2 2.765(3) 1_545
C21 O18 1.243(5) .
C21 C22 1.521(6) .
C21 K6 3.495(4) 1_565
O14 C17 1.239(5) .
C17 C18 1.522(6) .
O8 C7 1.239(5) .
O2 C1 1.245(5) .
O2 K2 2.724(3) 1_545
C1 O1 1.250(5) .
C1 C2 1.511(6) .
O6 C5 1.241(5) .
O6 K2 2.717(3) 1_645
O6 K1 2.830(3) 1_645
C26 N5 1.489(5) .
C26 C25 1.517(6) .
N1 C2 1.476(5) .
N1 C11 1.482(5) .
N1 C4 1.490(5) .
N4 C16 1.472(5) .
N4 C25 1.479(5) .
N4 C18 1.484(5) .
C7 C8 1.522(5) .
O4 C3 1.243(5) .
N2 C12 1.475(6) .
N2 C6 1.479(5) .
N2 C14 1.506(5) .
C15 C16 1.533(5) .
C15 K2 3.492(4) 1_545
C19 C20 1.530(6) .
N5 C20 1.474(5) .
N5 C28 1.489(5) .
C10 N3 1.478(5) .
C10 C9 1.515(5) .
C23 C24 1.521(5) .
C24 N6 1.476(5) .
N6 C22 1.483(5) .
N6 C27 1.487(5) .
C27 C28 1.519(6) .
C11 C12 1.513(6) .
C9 O10 1.230(5) .
C9 K3 3.535(4) 1_655
C5 C6 1.519(5) .
C3 C4 1.520(6) .
C8 N3 1.476(5) .
O10W K5 2.757(3) 1_655
O8W K1 2.805(3) 1_655
O6W K3 3.139(4) 1_655
O6W K6 3.205(3) 1_565
O18 K5 2.706(3) 1_655
O18 K6 2.876(3) 1_565
O10 K1 2.663(3) 1_655
O10 K3 2.709(3) 1_655
N3 C13 1.482(5) .
C14 C13 1.501(6) .
O3W K2 2.727(3) 1_545
